data_2215420
loop_
_publ_author_name
'Bo Gao'

_publ_section_title
;
 3-Amino-6-chloropyridazine at 125K
;
_journal_coeditor_code CI2455
_journal_issue 10
_journal_name_full 'Acta Crystallographica Section E'
_journal_page_first o3962
_journal_page_last o3962
_journal_paper_doi 10.1107/S1600536807042481
_journal_volume 63
_journal_year 2007
_chemical_formula_iupac 'C4 H4 Cl N3'
_chemical_formula_moiety 'C4 H4 Cl N3'
_chemical_formula_sum 'C4 H4 Cl N3'
_chemical_formula_weight 129.55
_chemical_name_systematic
;
3-Amino-6-chloropyridazine
;
_space_group_IT_number 14
_symmetry_cell_setting monoclinic
_symmetry_space_group_name_Hall '-P 2ybc'
_symmetry_space_group_name_H-M 'P 1 21/c 1'
_atom_sites_solution_hydrogens geom
_atom_sites_solution_primary direct
_atom_sites_solution_secondary difmap
_audit_creation_method SHELXL-97
_cell_angle_alpha 90.00
_cell_angle_beta 105.045(10)
_cell_angle_gamma 90.00
_cell_formula_units_Z 4
_cell_length_a 7.5235(14)
_cell_length_b 6.5887(11)
_cell_length_c 11.1748(19)
_cell_measurement_reflns_used 1227
_cell_measurement_temperature 125(2)
_cell_measurement_theta_max 27.6
_cell_measurement_theta_min 2.8
_cell_volume 534.95(16)
_computing_cell_refinement 'SAINT (Bruker, 2002)'
_computing_data_collection 'SMART (Bruker, 2002)'
_computing_data_reduction SAINT
_computing_molecular_graphics 'SHELXTL (Bruker, 2002)'
_computing_publication_material SHELXTL
_computing_structure_refinement 'SHELXL97 (Sheldrick, 1997)'
_computing_structure_solution 'SHELXS97 (Sheldrick, 1997)'
_diffrn_ambient_temperature 125(2)
_diffrn_measured_fraction_theta_full 0.990
_diffrn_measured_fraction_theta_max 0.990
_diffrn_measurement_device_type 'Bruker SMART CCD area-detector'
_diffrn_measurement_method '\f and \w'
_diffrn_radiation_monochromator graphite
_diffrn_radiation_source 'fine-focus sealed tube'
_diffrn_radiation_type MoK\a
_diffrn_radiation_wavelength 0.71073
_diffrn_reflns_av_R_equivalents 0.0149
_diffrn_reflns_av_sigmaI/netI 0.0126
_diffrn_reflns_limit_h_max 9
_diffrn_reflns_limit_h_min -8
_diffrn_reflns_limit_k_max 8
_diffrn_reflns_limit_k_min -8
_diffrn_reflns_limit_l_max 12
_diffrn_reflns_limit_l_min -14
_diffrn_reflns_number 5258
_diffrn_reflns_theta_full 27.60
_diffrn_reflns_theta_max 27.60
_diffrn_reflns_theta_min 2.80
_diffrn_standards_number 0
_exptl_absorpt_coefficient_mu 0.587
_exptl_absorpt_correction_T_max 0.794
_exptl_absorpt_correction_T_min 0.756
_exptl_absorpt_correction_type multi-scan
_exptl_absorpt_process_details '(SADABS; Bruker, 2002)'
_exptl_crystal_colour colourless
_exptl_crystal_density_diffrn 1.609
_exptl_crystal_density_method 'not measured'
_exptl_crystal_description Block
_exptl_crystal_F_000 264
_exptl_crystal_size_max 0.50
_exptl_crystal_size_mid 0.50
_exptl_crystal_size_min 0.40
_refine_diff_density_max 0.245
_refine_diff_density_min -0.347
_refine_ls_extinction_method none
_refine_ls_goodness_of_fit_ref 1.117
_refine_ls_hydrogen_treatment constr
_refine_ls_matrix_type full
_refine_ls_number_parameters 73
_refine_ls_number_reflns 1227
_refine_ls_number_restraints 0
_refine_ls_restrained_S_all 1.117
_refine_ls_R_factor_all 0.0349
_refine_ls_R_factor_gt 0.0331
_refine_ls_shift/su_max 0.001
_refine_ls_shift/su_mean 0.000
_refine_ls_structure_factor_coef Fsqd
_refine_ls_weighting_details 'calc w=1/[\s^2^(Fo^2^)+(0.047P)^2^+0.167P] where P=(Fo^2^+2Fc^2^)/3'
_refine_ls_weighting_scheme calc
_refine_ls_wR_factor_gt 0.0867
_refine_ls_wR_factor_ref 0.0884
_reflns_number_gt 1153
_reflns_number_total 1227
_reflns_threshold_expression I>2\s(I)
_cod_data_source_file ci2455.cif
_cod_data_source_block I
_cod_depositor_comments
;
The following automatic conversions were performed:
'_symmetry_cell_setting' value 'Monoclinic' changed to 'monoclinic'
according to '/home/saulius/struct/CIF-dictionaries/cif_core.dic'
dictionary named 'cif_core.dic' version 2.4.1 from 2010-06-29.

Automatic conversion script
Id: cif_fix_enum 1527 2010-12-29 10:47:43Z saulius 

The following automatic conversions were performed:

'_symmetry_cell_setting' value 'Monoclinic' changed to 'monoclinic'
according to /home/saulius/struct/CIF-dictionaries/cif_core.dic
dictionary named 'cif_core.dic' version 2.4.1 from 2010-06-29.

Automatic conversion script
Id: cif_fix_values 1715 2011-07-08 13:25:40Z adriana 
;
_cod_original_sg_symbol_H-M 'P 21/c'
_cod_database_code 2215420
_cod_database_fobs_code 2215420

loop_
_symmetry_equiv_pos_as_xyz
'x, y, z'
'-x, y+1/2, -z+1/2'
'-x, -y, -z'
'x, -y-1/2, z-1/2'

loop_
_atom_site_type_symbol
_atom_site_label
_atom_site_fract_x
_atom_site_fract_y
_atom_site_fract_z
_atom_site_U_iso_or_equiv
_atom_site_adp_type
_atom_site_calc_flag
_atom_site_refinement_flags
_atom_site_occupancy
Cl Cl1 0.34908(6) 0.22748(6) 0.47446(3) 0.04506(16) Uani d . 1
N N1 0.19326(16) 0.58112(18) 0.46416(10) 0.0322(3) Uani d . 1
C C4 0.17199(19) 0.7781(2) 0.63301(12) 0.0303(3) Uani d . 1
N N3 0.11738(19) 0.9525(2) 0.67524(11) 0.0439(3) Uani d . 1
H H3A 0.0622 1.0436 0.6238 0.053 Uiso calc R 1
H H3B 0.1377 0.9727 0.7537 0.053 Uiso calc R 1
C C2 0.3197(2) 0.4557(2) 0.67021(12) 0.0353(3) Uani d . 1
H H2 0.3804 0.3520 0.7212 0.042 Uiso calc R 1
C C3 0.26466(19) 0.6271(2) 0.71699(11) 0.0341(3) Uani d . 1
H H3 0.2870 0.6455 0.8021 0.041 Uiso calc R 1
C C1 0.28026(18) 0.4428(2) 0.54031(12) 0.0301(3) Uani d . 1
N N2 0.13712(17) 0.75340(18) 0.50956(11) 0.0330(3) Uani d . 1

loop_
_atom_site_aniso_label
_atom_site_aniso_U_11
_atom_site_aniso_U_22
_atom_site_aniso_U_33
_atom_site_aniso_U_12
_atom_site_aniso_U_13
_atom_site_aniso_U_23
Cl1 0.0612(3) 0.0370(2) 0.0391(2) 0.00197(15) 0.01685(18) -0.00858(13)
N1 0.0413(6) 0.0333(6) 0.0217(5) -0.0046(5) 0.0078(4) -0.0009(4)
C4 0.0343(6) 0.0328(7) 0.0236(6) -0.0024(5) 0.0068(5) 0.0002(5)
N3 0.0626(8) 0.0405(7) 0.0262(6) 0.0139(6) 0.0073(5) -0.0010(5)
C2 0.0442(7) 0.0359(7) 0.0244(6) 0.0042(6) 0.0064(5) 0.0048(5)
C3 0.0428(7) 0.0395(7) 0.0187(5) 0.0015(6) 0.0056(5) 0.0018(5)
C1 0.0360(6) 0.0301(6) 0.0251(6) -0.0046(5) 0.0097(5) -0.0026(5)
N2 0.0429(6) 0.0327(6) 0.0218(5) 0.0001(4) 0.0057(5) 0.0023(4)

loop_
_atom_type_symbol
_atom_type_description
_atom_type_scat_dispersion_real
_atom_type_scat_dispersion_imag
_atom_type_scat_source
C C 0.0033 0.0016 'International Tables Vol C Tables 4.2.6.8 and 6.1.1.4'
H H 0.0000 0.0000 'International Tables Vol C Tables 4.2.6.8 and 6.1.1.4'
N N 0.0061 0.0033 'International Tables Vol C Tables 4.2.6.8 and 6.1.1.4'
Cl Cl 0.1484 0.1585 'International Tables Vol C Tables 4.2.6.8 and 6.1.1.4'

loop_
_geom_angle_atom_site_label_1
_geom_angle_atom_site_label_2
_geom_angle_atom_site_label_3
_geom_angle
C1 N1 N2 119.64(11)
N2 C4 N3 117.82(12)
N2 C4 C3 121.61(12)
N3 C4 C3 120.57(12)
C4 N3 H3A 120.0
C4 N3 H3B 120.0
H3A N3 H3B 120.0
C3 C2 C1 116.44(12)
C3 C2 H2 121.8
C1 C2 H2 121.8
C2 C3 C4 118.44(12)
C2 C3 H3 120.8
C4 C3 H3 120.8
N1 C1 C2 124.61(13)
N1 C1 Cl1 116.70(10)
C2 C1 Cl1 118.69(11)
C4 N2 N1 119.25(11)

loop_
_geom_bond_atom_site_label_1
_geom_bond_atom_site_label_2
_geom_bond_distance
Cl1 C1 1.7378(14)
N1 C1 1.3015(18)
N1 N2 1.3548(17)
C4 N2 1.3456(17)
C4 N3 1.3460(18)
C4 C3 1.4204(19)
N3 H3A 0.86
N3 H3B 0.86
C2 C3 1.354(2)
C2 C1 1.4067(18)
C2 H2 0.93
C3 H3 0.93

loop_
_geom_hbond_atom_site_label_D
_geom_hbond_atom_site_label_H
_geom_hbond_atom_site_label_A
_geom_hbond_site_symmetry_A
_geom_hbond_distance_DH
_geom_hbond_distance_HA
_geom_hbond_distance_DA
_geom_hbond_angle_DHA
_geom_hbond_publ_flag
N3 H3A N2 3_576 0.86 2.26 3.1038(18) 168 yes
N3 H3B N1 4_576 0.86 2.31 3.1372(17) 162 yes

loop_
_geom_torsion_atom_site_label_1
_geom_torsion_atom_site_label_2
_geom_torsion_atom_site_label_3
_geom_torsion_atom_site_label_4
_geom_torsion
C1 C2 C3 C4 0.3(2)
N2 C4 C3 C2 0.6(2)
N3 C4 C3 C2 -178.90(14)
N2 N1 C1 C2 1.2(2)
N2 N1 C1 Cl1 -179.49(9)
C3 C2 C1 N1 -1.2(2)
C3 C2 C1 Cl1 179.46(11)
N3 C4 N2 N1 178.83(12)
C3 C4 N2 N1 -0.6(2)
C1 N1 N2 C4 -0.20(19)

loop_
_cod_related_entry_id
_cod_related_entry_database
_cod_related_entry_code
1 ChemSpider 20342
